data_7714535
loop_
_publ_author_name
'Deng, Yi-Fei'
'Wang, Yi-Nuo'
'Zhao, Xin-Hua'
'Zhang, Yuan-Zhu'

_publ_section_title
;
 Exploring a prototype for cooperative structural phase transition in
 cobalt(II) spin crossover compounds.
;
_journal_issue 2
_journal_name_full 'Dalton transactions (Cambridge, England : 2003)'
_journal_page_first 699
_journal_page_last 705
_journal_paper_doi 10.1039/d3dt03529h
_journal_volume 53
_journal_year 2024
_chemical_formula_moiety 'C38 H32 Co N6, 2(Cl O4), H2 O, 2(C H4 O)'
_chemical_formula_sum 'C40 H42 Cl2 Co N6 O11'
_chemical_formula_weight 912.62
_space_group_crystal_system monoclinic
_space_group_IT_number 14
_space_group_name_Hall '-P 2yn'
_space_group_name_H-M_alt 'P 1 21/n 1'
_atom_sites_solution_hydrogens mixed
_atom_sites_solution_primary dual
_audit_creation_date 2023-06-13
_audit_creation_method
;
Olex2 1.3
(compiled 2020.11.12 svn.r5f609507 for OlexSys, GUI svn.r6408)
;
_audit_update_record
;
2023-09-22 deposited with the CCDC.	2023-11-23 downloaded from the CCDC.
;
_cell_angle_alpha 90
_cell_angle_beta 92.102(3)
_cell_angle_gamma 90
_cell_formula_units_Z 4
_cell_length_a 13.8068(12)
_cell_length_b 20.3436(17)
_cell_length_c 14.7359(13)
_cell_measurement_reflns_used 9963
_cell_measurement_temperature 150(2)
_cell_measurement_theta_max 24.71
_cell_measurement_theta_min 2.22
_cell_volume 4136.2(6)
_computing_cell_refinement 'SAINT V8.38A (?, 2016)'
_computing_data_reduction 'SAINT V8.38A (?, 2016)'
_computing_molecular_graphics 'Olex2 1.3 (Dolomanov et al., 2009)'
_computing_publication_material 'Olex2 1.3 (Dolomanov et al., 2009)'
_computing_structure_refinement 'XL (Sheldrick, 2008)'
_computing_structure_solution 'XT (Sheldrick, 2015)'
_diffrn_ambient_temperature 149.98
_diffrn_measured_fraction_theta_full 0.995
_diffrn_measured_fraction_theta_max 0.995
_diffrn_measurement_device_type 'Bruker APEX-II CCD'
_diffrn_measurement_method '\f and \w scans'
_diffrn_radiation_type MoK\a
_diffrn_radiation_wavelength 0.71073
_diffrn_reflns_av_R_equivalents 0.0465
_diffrn_reflns_av_unetI/netI 0.0475
_diffrn_reflns_Laue_measured_fraction_full 0.995
_diffrn_reflns_Laue_measured_fraction_max 0.995
_diffrn_reflns_limit_h_max 16
_diffrn_reflns_limit_h_min -16
_diffrn_reflns_limit_k_max 23
_diffrn_reflns_limit_k_min -23
_diffrn_reflns_limit_l_max 17
_diffrn_reflns_limit_l_min -17
_diffrn_reflns_number 23511
_diffrn_reflns_point_group_measured_fraction_full 0.995
_diffrn_reflns_point_group_measured_fraction_max 0.995
_diffrn_reflns_theta_full 24.738
_diffrn_reflns_theta_max 24.738
_diffrn_reflns_theta_min 2.434
_diffrn_standards_number 0
_exptl_absorpt_coefficient_mu 0.612
_exptl_absorpt_correction_T_max 0.7451
_exptl_absorpt_correction_T_min 0.5921
_exptl_absorpt_correction_type multi-scan
_exptl_absorpt_process_details
;
SADABS-2016/2 (Bruker,2016/2) was used for absorption correction.
wR2(int) was 0.1316 before and 0.0794 after correction.
The Ratio of minimum to maximum transmission is 0.7947.
The \l/2 correction factor is Not present.
;
_exptl_crystal_colour 'dark red'
_exptl_crystal_colour_modifier dark
_exptl_crystal_colour_primary red
_exptl_crystal_density_diffrn 1.466
_exptl_crystal_description block
_exptl_crystal_F_000 1892
_refine_diff_density_max 1.157
_refine_diff_density_min -1.371
_refine_diff_density_rms 0.095
_refine_ls_extinction_method none
_refine_ls_goodness_of_fit_ref 1.053
_refine_ls_hydrogen_treatment constr
_refine_ls_matrix_type full
_refine_ls_number_parameters 552
_refine_ls_number_reflns 7031
_refine_ls_number_restraints 37
_refine_ls_restrained_S_all 1.071
_refine_ls_R_factor_all 0.0769
_refine_ls_R_factor_gt 0.0667
_refine_ls_shift/su_max 0.001
_refine_ls_shift/su_mean 0.000
_refine_ls_structure_factor_coef Fsqd
_refine_ls_weighting_details 'w=1/[\s^2^(Fo^2^)+(0.0655P)^2^+15.5138P] where P=(Fo^2^+2Fc^2^)/3'
_refine_ls_weighting_scheme calc
_refine_ls_wR_factor_gt 0.1606
_refine_ls_wR_factor_ref 0.1676
_reflns_Friedel_coverage 0.000
_reflns_number_gt 6066
_reflns_number_total 7031
_reflns_threshold_expression 'I > 2\s(I)'
_cod_data_source_file d3dt03529h2.cif
_cod_data_source_block 150k
_cod_depositor_comments 'Adding full bibliography for 7714535--7714539.cif.'
_cod_database_code 7714535
_shelx_shelxl_version_number 2014/7
_shelx_space_group_comment
;
The symmetry employed for this shelxl refinement is uniquely defined
by the following loop, which should always be used as a source of
symmetry information in preference to the above space-group names.
They are only intended as comments.
;
_olex2_refinement_description
;
1. Restrained distances
 O11-C40
 1.52 with sigma of 0.02
 C39-O10
 1.52 with sigma of 0.02
 C40-O11
 1.6 with sigma of 0.02
 O10-C39
 1.6 with sigma of 0.02
2. Rigid bond restraints
 C10, C11, C12
 with sigma for 1-2 distances of 0.01 and sigma for 1-3 distances of 0.01
3. Uiso/Uaniso restraints and constraints
C10 \\sim C11 \\sim C12: within 2A with sigma of 0.01 and sigma for terminal
atoms of 0.02 within 2A
Uanis(C11) \\sim Ueq: with sigma of 0.005 and sigma for terminal atoms of 0.01
Uanis(O1A) \\sim Ueq, Uanis(O1B) \\sim Ueq: with sigma of 0.01 and sigma for
terminal atoms of 0.02
Uanis(C11) = Uanis(C12)
4. Others
 Sof(O1B)=1-FVAR(1)
 Sof(O1A)=FVAR(1)
5.a Free rotating group:
 O9(H9A,H9B)
5.b Secondary CH2 refined with riding coordinates:
 C13(H13A,H13B), C14(H14A,H14B)
5.c Aromatic/amide H refined with riding coordinates:
 C1(H1), C2(H2), C3(H3), C4(H4), C8(H8), C9(H9), C10(H10), C11(H11), C12(H12),
 C17(H17), C18(H18), C19(H19), C20(H20), C21(H21), C23(H23), C24(H24), C25(H25),
  C26(H26), C27(H27), C28(H28), C29(H29), C30(H30), C32(H32), C33(H33),
 C35(H35), C36(H36), C37(H37), C38(H38)
5.d Idealised Me refined as rotating group:
 C39(H39A,H39B,H39C), C40(H40A,H40B,H40C)
5.e Idealised tetrahedral OH refined as rotating group:
 O10(H10A), O11(H11A)
;
_olex2_submission_special_instructions 'No special instructions were received'

loop_
_space_group_symop_operation_xyz
'x, y, z'
'-x+1/2, y+1/2, -z+1/2'
'-x, -y, -z'
'x-1/2, -y-1/2, z-1/2'

loop_
_atom_site_label
_atom_site_type_symbol
_atom_site_fract_x
_atom_site_fract_y
_atom_site_fract_z
_atom_site_U_iso_or_equiv
_atom_site_adp_type
_atom_site_occupancy
_atom_site_site_symmetry_order
_atom_site_calc_flag
_atom_site_refinement_flags_posn
_atom_site_refinement_flags_adp
_atom_site_refinement_flags_occupancy
_atom_site_disorder_assembly
_atom_site_disorder_group
Co1 Co 1.01348(3) 0.74817(2) 0.75486(3) 0.01303(16) Uani 1 1 d . . . . .
Cl1 Cl 1.17336(16) 0.53140(10) 0.25227(19) 0.1078(9) Uani 1 1 d . . . . .
Cl2 Cl 0.76902(7) 0.49558(5) 0.17327(7) 0.0267(3) Uani 1 1 d . . . . .
O1A O 1.2190(8) 0.5674(5) 0.1569(6) 0.079(4) Uani 0.456(11) 1 d . U P A 1
O1B O 1.1536(10) 0.4855(5) 0.3508(7) 0.118(5) Uani 0.544(11) 1 d . U P A 2
O2 O 1.2596(5) 0.5475(3) 0.2901(6) 0.134(3) Uani 1 1 d . . . . .
O3 O 1.0973(3) 0.57692(19) 0.2640(3) 0.0630(12) Uani 1 1 d . . . . .
O4 O 1.1525(5) 0.4764(2) 0.2120(5) 0.114(2) Uani 1 1 d . . . . .
O5 O 0.8364(3) 0.53908(18) 0.1335(3) 0.0485(9) Uani 1 1 d . . . . .
O6 O 0.8163(3) 0.46381(16) 0.2517(2) 0.0414(8) Uani 1 1 d . . . . .
O7 O 0.6872(2) 0.53225(16) 0.2029(3) 0.0443(9) Uani 1 1 d . . . . .
O8 O 0.7385(3) 0.44574(16) 0.1098(2) 0.0434(9) Uani 1 1 d . . . . .
O9 O 0.9278(3) 0.5494(2) 0.3613(3) 0.0589(11) Uani 1 1 d . . . . .
H9A H 0.9715 0.5631 0.3246 0.088 Uiso 1 1 d G . . . .
H9B H 0.8843 0.5304 0.3259 0.088 Uiso 1 1 d G . . . .
O10 O 0.8164(5) 0.6150(3) 0.4836(5) 0.0943(17) Uani 1 1 d D . . . .
H10A H 0.8432 0.6045 0.4354 0.141 Uiso 1 1 calc GR . . . .
O11 O 0.8441(3) 0.7507(3) 0.5142(4) 0.0786(15) Uani 1 1 d D . . . .
H11A H 0.8446 0.7097 0.5074 0.118 Uiso 1 1 calc GR . . . .
N1 N 1.0124(2) 0.69248(15) 0.8672(2) 0.0186(7) Uani 1 1 d . . . . .
N2 N 1.0010(2) 0.81559(15) 0.8402(2) 0.0155(7) Uani 1 1 d . . . . .
N3 N 1.0135(2) 0.81658(14) 0.6695(2) 0.0141(6) Uani 1 1 d . . . . .
N4 N 1.0347(2) 0.69422(15) 0.6437(2) 0.0174(7) Uani 1 1 d . . . . .
N5 N 0.8552(2) 0.73365(16) 0.7482(2) 0.0197(7) Uani 1 1 d . . . . .
N6 N 0.1763(2) 0.75193(15) 0.7648(2) 0.0176(7) Uani 1 1 d . . . . .
C1 C 1.0242(3) 0.6275(2) 0.8796(3) 0.0254(9) Uani 1 1 d . . . . .
H1 H 1.0364 0.6009 0.8282 0.030 Uiso 1 1 calc R . . . .
C2 C 1.0193(4) 0.5974(2) 0.9631(3) 0.0373(11) Uani 1 1 d . . . . .
H2 H 1.0295 0.5514 0.9688 0.045 Uiso 1 1 calc R . . . .
C3 C 0.9995(4) 0.6347(2) 1.0383(3) 0.0410(12) Uani 1 1 d . . . . .
H3 H 0.9948 0.6149 1.0963 0.049 Uiso 1 1 calc R . . . .
C4 C 0.9863(4) 0.7021(2) 1.0272(3) 0.0318(10) Uani 1 1 d . . . . .
H4 H 0.9724 0.7290 1.0777 0.038 Uiso 1 1 calc R . . . .
C5 C 0.9938(3) 0.72953(19) 0.9421(3) 0.0207(8) Uani 1 1 d . . . . .
C6 C 0.9885(3) 0.80097(19) 0.9240(3) 0.0186(8) Uani 1 1 d . . . . .
C7 C 0.9715(3) 0.84973(19) 0.9963(3) 0.0230(9) Uani 1 1 d . . . . .
C8 C 1.0462(4) 0.8905(2) 1.0287(3) 0.0310(10) Uani 1 1 d . . . . .
H8 H 1.1092 0.8864 1.0055 0.037 Uiso 1 1 calc R . . . .
C9 C 1.0284(4) 0.9369(2) 1.0948(3) 0.0414(13) Uani 1 1 d . . . . .
H9 H 1.0795 0.9643 1.1174 0.050 Uiso 1 1 calc R . . . .
C10 C 0.9373(4) 0.9433(2) 1.1276(3) 0.0438(12) Uani 1 1 d . U . . .
H10 H 0.9253 0.9758 1.1721 0.053 Uiso 1 1 calc R . . . .
C11 C 0.8634(4) 0.9031(2) 1.0966(3) 0.0411(8) Uani 1 1 d . U . . .
H11 H 0.8006 0.9077 1.1202 0.049 Uiso 1 1 calc R . . . .
C12 C 0.8799(4) 0.8563(3) 1.0313(3) 0.0411(8) Uani 1 1 d . U . . .
H12 H 0.8286 0.8284 1.0103 0.049 Uiso 1 1 calc R . . . .
C13 C 1.0052(3) 0.88368(18) 0.8058(3) 0.0200(8) Uani 1 1 d . . . . .
H13A H 1.0692 0.9033 0.8220 0.024 Uiso 1 1 calc R . . . .
H13B H 0.9545 0.9107 0.8336 0.024 Uiso 1 1 calc R . . . .
C14 C 0.9892(3) 0.88248(18) 0.7025(3) 0.0175(8) Uani 1 1 d . . . . .
H14A H 0.9208 0.8929 0.6861 0.021 Uiso 1 1 calc R . . . .
H14B H 1.0309 0.9158 0.6743 0.021 Uiso 1 1 calc R . . . .
C15 C 1.0414(3) 0.80434(18) 0.5891(2) 0.0165(8) Uani 1 1 d . . . . .
C16 C 1.0607(3) 0.85523(18) 0.5201(3) 0.0197(8) Uani 1 1 d . . . . .
C17 C 0.9853(3) 0.8889(2) 0.4747(3) 0.0261(9) Uani 1 1 d . . . . .
H17 H 0.9198 0.8783 0.4860 0.031 Uiso 1 1 calc R . . . .
C18 C 1.0068(4) 0.9376(2) 0.4133(3) 0.0325(10) Uani 1 1 d . . . . .
H18 H 0.9557 0.9603 0.3819 0.039 Uiso 1 1 calc R . . . .
C19 C 1.1017(4) 0.9535(2) 0.3971(3) 0.0357(11) Uani 1 1 d . . . . .
H19 H 1.1156 0.9872 0.3548 0.043 Uiso 1 1 calc R . . . .
C20 C 1.1767(4) 0.9207(2) 0.4422(3) 0.0370(11) Uani 1 1 d . . . . .
H20 H 1.2420 0.9320 0.4316 0.044 Uiso 1 1 calc R . . . .
C21 C 1.1563(3) 0.8714(2) 0.5029(3) 0.0319(10) Uani 1 1 d . . . . .
H21 H 1.2078 0.8482 0.5331 0.038 Uiso 1 1 calc R . . . .
C22 C 1.0566(3) 0.73340(18) 0.5718(3) 0.0185(8) Uani 1 1 d . . . . .
C23 C 1.0876(3) 0.7086(2) 0.4914(3) 0.0284(10) Uani 1 1 d . . . . .
H23 H 1.1030 0.7375 0.4433 0.034 Uiso 1 1 calc R . . . .
C24 C 1.0964(4) 0.6416(2) 0.4808(3) 0.0347(11) Uani 1 1 d . . . . .
H24 H 1.1190 0.6235 0.4260 0.042 Uiso 1 1 calc R . . . .
C25 C 1.0714(3) 0.6011(2) 0.5516(3) 0.0302(10) Uani 1 1 d . . . . .
H25 H 1.0746 0.5547 0.5454 0.036 Uiso 1 1 calc R . . . .
C26 C 1.0418(3) 0.62890(19) 0.6315(3) 0.0227(9) Uani 1 1 d . . . . .
H26 H 1.0257 0.6006 0.6800 0.027 Uiso 1 1 calc R . . . .
C27 C 0.7957(3) 0.7840(2) 0.7634(3) 0.0251(9) Uani 1 1 d . . . . .
H27 H 0.8234 0.8264 0.7721 0.030 Uiso 1 1 calc R . . . .
C28 C 0.6969(3) 0.7780(2) 0.7671(3) 0.0262(9) Uani 1 1 d . . . . .
H28 H 0.6581 0.8156 0.7778 0.031 Uiso 1 1 calc R . . . .
C29 C 0.8140(3) 0.6748(2) 0.7367(3) 0.0254(9) Uani 1 1 d . . . . .
H29 H 0.8546 0.6382 0.7254 0.030 Uiso 1 1 calc R . . . .
C30 C 0.7150(3) 0.6643(2) 0.7403(3) 0.0255(9) Uani 1 1 d . . . . .
H30 H 0.6895 0.6212 0.7327 0.031 Uiso 1 1 calc R . . . .
C31 C 0.6535(3) 0.71645(19) 0.7550(3) 0.0205(8) Uani 1 1 d . . . . .
C32 C 0.5484(3) 0.7079(2) 0.7593(3) 0.0211(8) Uani 1 1 d . . . . .
H32 H 0.5232 0.6645 0.7586 0.025 Uiso 1 1 calc R . . . .
C33 C 0.4862(3) 0.7579(2) 0.7642(3) 0.0220(9) Uani 1 1 d . . . . .
H33 H 0.5132 0.8008 0.7668 0.026 Uiso 1 1 calc R . . . .
C34 C 0.3804(3) 0.75330(19) 0.7660(3) 0.0198(8) Uani 1 1 d . . . . .
C35 C 0.3261(3) 0.8101(2) 0.7504(3) 0.0244(9) Uani 1 1 d . . . . .
H35 H 0.3577 0.8508 0.7400 0.029 Uiso 1 1 calc R . . . .
C36 C 0.2262(3) 0.80705(19) 0.7501(3) 0.0226(9) Uani 1 1 d . . . . .
H36 H 0.1907 0.8464 0.7389 0.027 Uiso 1 1 calc R . . . .
C37 C 0.3295(3) 0.6961(2) 0.7822(3) 0.0226(9) Uani 1 1 d . . . . .
H37 H 0.3632 0.6561 0.7942 0.027 Uiso 1 1 calc R . . . .
C38 C 0.2291(3) 0.69739(19) 0.7809(3) 0.0217(9) Uani 1 1 d . . . . .
H38 H 0.1957 0.6575 0.7919 0.026 Uiso 1 1 calc R . . . .
C39 C 0.8031(9) 0.5580(6) 0.5372(8) 0.152(5) Uani 1 1 d D . . . .
H39A H 0.7636 0.5260 0.5026 0.228 Uiso 1 1 calc GR . . . .
H39B H 0.7701 0.5700 0.5926 0.228 Uiso 1 1 calc GR . . . .
H39C H 0.8663 0.5385 0.5535 0.228 Uiso 1 1 calc GR . . . .
C40 C 0.7469(4) 0.7730(4) 0.5178(4) 0.0640(17) Uani 1 1 d D . . . .
H40A H 0.7401 0.8150 0.4856 0.096 Uiso 1 1 calc GR . . . .
H40B H 0.7300 0.7789 0.5813 0.096 Uiso 1 1 calc GR . . . .
H40C H 0.7033 0.7405 0.4890 0.096 Uiso 1 1 calc GR . . . .

loop_
_atom_site_aniso_label
_atom_site_aniso_U_11
_atom_site_aniso_U_22
_atom_site_aniso_U_33
_atom_site_aniso_U_23
_atom_site_aniso_U_13
_atom_site_aniso_U_12
Co1 0.0142(3) 0.0102(3) 0.0147(3) 0.00018(18) 0.00132(19) -0.00010(19)
Cl1 0.0839(14) 0.0726(13) 0.165(2) -0.0800(15) -0.0233(14) 0.0283(11)
Cl2 0.0240(5) 0.0189(5) 0.0373(6) 0.0014(4) 0.0007(4) 0.0012(4)
O1A 0.118(9) 0.077(7) 0.047(5) 0.033(5) 0.063(6) 0.030(6)
O1B 0.194(12) 0.076(7) 0.084(7) 0.059(6) 0.021(7) 0.021(7)
O2 0.084(4) 0.104(5) 0.210(8) 0.012(5) -0.036(5) -0.032(4)
O3 0.076(3) 0.034(2) 0.080(3) -0.015(2) 0.030(2) -0.008(2)
O4 0.134(5) 0.042(3) 0.169(6) -0.048(3) 0.030(4) 0.001(3)
O5 0.042(2) 0.043(2) 0.061(2) 0.0103(18) 0.0102(18) -0.0150(17)
O6 0.049(2) 0.0282(17) 0.046(2) 0.0055(15) -0.0086(16) 0.0058(15)
O7 0.0337(19) 0.0328(19) 0.067(2) -0.0056(17) 0.0050(17) 0.0135(15)
O8 0.052(2) 0.0285(18) 0.049(2) -0.0118(15) -0.0078(17) 0.0001(16)
O9 0.072(3) 0.052(2) 0.052(2) 0.0015(19) -0.014(2) -0.015(2)
O10 0.098(4) 0.060(3) 0.125(5) 0.010(3) 0.011(4) 0.011(3)
O11 0.060(3) 0.088(4) 0.087(4) 0.006(3) -0.012(3) -0.004(3)
N1 0.0206(17) 0.0161(16) 0.0192(16) -0.0003(13) 0.0026(13) -0.0013(13)
N2 0.0109(15) 0.0149(16) 0.0208(17) 0.0002(12) 0.0006(12) -0.0007(12)
N3 0.0096(15) 0.0141(15) 0.0184(16) 0.0000(12) -0.0020(12) -0.0010(12)
N4 0.0161(16) 0.0162(16) 0.0199(16) 0.0000(13) 0.0000(13) 0.0009(13)
N5 0.0166(17) 0.0192(17) 0.0232(17) -0.0017(13) 0.0013(13) -0.0039(14)
N6 0.0158(16) 0.0197(17) 0.0172(16) -0.0002(13) -0.0001(13) 0.0015(13)
C1 0.034(2) 0.016(2) 0.027(2) -0.0001(16) 0.0061(18) 0.0001(17)
C2 0.057(3) 0.020(2) 0.035(3) 0.0049(19) 0.010(2) -0.001(2)
C3 0.065(4) 0.031(3) 0.028(2) 0.009(2) 0.009(2) -0.003(2)
C4 0.048(3) 0.027(2) 0.021(2) 0.0006(18) 0.008(2) 0.001(2)
C5 0.023(2) 0.0168(19) 0.023(2) -0.0009(16) 0.0038(16) -0.0026(16)
C6 0.0174(19) 0.0182(19) 0.020(2) -0.0016(15) 0.0025(15) -0.0020(16)
C7 0.035(2) 0.017(2) 0.0176(19) 0.0012(15) 0.0043(17) 0.0003(17)
C8 0.039(3) 0.025(2) 0.029(2) -0.0048(18) -0.003(2) 0.0001(19)
C9 0.072(4) 0.021(2) 0.030(2) -0.0054(19) -0.007(2) -0.003(2)
C10 0.079(4) 0.025(2) 0.028(2) -0.0020(19) 0.013(2) 0.010(2)
C11 0.0485(19) 0.0386(18) 0.0374(17) -0.0038(14) 0.0172(15) 0.0065(15)
C12 0.0485(19) 0.0386(18) 0.0374(17) -0.0038(14) 0.0172(15) 0.0065(15)
C13 0.022(2) 0.0129(19) 0.025(2) 0.0000(15) 0.0027(16) 0.0021(16)
C14 0.0177(19) 0.0114(18) 0.023(2) 0.0034(15) 0.0015(15) 0.0020(15)
C15 0.0140(18) 0.0171(19) 0.0181(19) 0.0004(15) -0.0038(15) 0.0018(15)
C16 0.025(2) 0.0171(19) 0.0169(19) -0.0012(15) 0.0013(16) 0.0006(16)
C17 0.026(2) 0.024(2) 0.029(2) 0.0043(17) -0.0029(18) 0.0011(18)
C18 0.044(3) 0.023(2) 0.030(2) 0.0069(18) -0.003(2) 0.003(2)
C19 0.055(3) 0.024(2) 0.029(2) 0.0121(18) 0.006(2) -0.002(2)
C20 0.035(3) 0.040(3) 0.037(3) 0.013(2) 0.010(2) -0.009(2)
C21 0.026(2) 0.039(3) 0.030(2) 0.012(2) 0.0024(19) 0.002(2)
C22 0.020(2) 0.0152(19) 0.0202(19) 0.0013(15) 0.0008(16) 0.0024(15)
C23 0.040(3) 0.027(2) 0.018(2) 0.0004(17) 0.0038(18) 0.003(2)
C24 0.049(3) 0.033(3) 0.022(2) -0.0055(19) 0.005(2) 0.009(2)
C25 0.040(3) 0.020(2) 0.030(2) -0.0066(18) -0.003(2) 0.0046(19)
C26 0.027(2) 0.017(2) 0.024(2) 0.0009(16) -0.0048(17) 0.0027(16)
C27 0.018(2) 0.022(2) 0.035(2) -0.0032(18) -0.0002(17) -0.0029(17)
C28 0.014(2) 0.022(2) 0.042(3) -0.0047(18) 0.0010(18) -0.0002(17)
C29 0.019(2) 0.019(2) 0.039(2) -0.0034(18) 0.0035(18) 0.0000(16)
C30 0.024(2) 0.018(2) 0.034(2) -0.0034(17) 0.0038(18) -0.0051(17)
C31 0.018(2) 0.023(2) 0.020(2) 0.0005(16) -0.0023(16) -0.0039(16)
C32 0.018(2) 0.019(2) 0.027(2) -0.0016(16) 0.0017(16) -0.0048(16)
C33 0.021(2) 0.022(2) 0.023(2) -0.0016(16) -0.0021(16) -0.0037(17)
C34 0.0137(19) 0.024(2) 0.021(2) -0.0002(16) -0.0012(15) -0.0007(16)
C35 0.019(2) 0.019(2) 0.035(2) 0.0016(17) -0.0011(17) -0.0012(16)
C36 0.018(2) 0.016(2) 0.033(2) 0.0019(16) -0.0008(17) 0.0027(16)
C37 0.019(2) 0.021(2) 0.028(2) 0.0021(16) -0.0009(17) 0.0058(16)
C38 0.020(2) 0.017(2) 0.028(2) 0.0045(16) 0.0008(17) 0.0019(16)
C39 0.134(10) 0.184(14) 0.140(11) -0.006(10) 0.023(8) 0.016(10)
C40 0.050(4) 0.091(5) 0.050(4) 0.017(3) -0.001(3) 0.012(3)

loop_
_atom_type_symbol
_atom_type_description
_atom_type_scat_dispersion_real
_atom_type_scat_dispersion_imag
_atom_type_scat_source
C C 0.0033 0.0016 'International Tables Vol C Tables 4.2.6.8 and 6.1.1.4'
H H 0.0000 0.0000 'International Tables Vol C Tables 4.2.6.8 and 6.1.1.4'
Cl Cl 0.1484 0.1585 'International Tables Vol C Tables 4.2.6.8 and 6.1.1.4'
Co Co 0.3494 0.9721 'International Tables Vol C Tables 4.2.6.8 and 6.1.1.4'
N N 0.0061 0.0033 'International Tables Vol C Tables 4.2.6.8 and 6.1.1.4'
O O 0.0106 0.0060 'International Tables Vol C Tables 4.2.6.8 and 6.1.1.4'

loop_
_geom_angle_atom_site_label_1
_geom_angle_atom_site_label_2
_geom_angle_atom_site_label_3
_geom_angle
_geom_angle_site_symmetry_1
_geom_angle_site_symmetry_3
_geom_angle_publ_flag
N1 Co1 N5 85.64(13) . . ?
N1 Co1 N6 90.16(12) . 1_655 ?
N2 Co1 N1 81.70(13) . . ?
N2 Co1 N3 84.82(13) . . ?
N2 Co1 N4 166.06(13) . . ?
N2 Co1 N5 90.72(13) . . ?
N2 Co1 N6 92.74(12) . 1_655 ?
N3 Co1 N1 166.49(13) . . ?
N3 Co1 N4 81.61(13) . . ?
N3 Co1 N5 95.40(12) . . ?
N3 Co1 N6 89.64(12) . 1_655 ?
N4 Co1 N1 111.80(13) . . ?
N4 Co1 N5 93.71(12) . . ?
N4 Co1 N6 84.03(12) . 1_655 ?
N5 Co1 N6 174.13(12) . 1_655 ?
O2 Cl1 O1A 83.6(6) . . ?
O2 Cl1 O1B 87.0(6) . . ?
O2 Cl1 O3 116.2(4) . . ?
O3 Cl1 O1A 96.7(4) . . ?
O3 Cl1 O1B 96.2(5) . . ?
O4 Cl1 O1A 94.3(5) . . ?
O4 Cl1 O1B 83.2(5) . . ?
O4 Cl1 O2 125.7(5) . . ?
O4 Cl1 O3 117.9(4) . . ?
O5 Cl2 O6 108.7(2) . . ?
O5 Cl2 O7 109.6(2) . . ?
O5 Cl2 O8 110.6(2) . . ?
O7 Cl2 O6 108.9(2) . . ?
O8 Cl2 O6 108.5(2) . . ?
O8 Cl2 O7 110.5(2) . . ?
H9A O9 H9B 104.4 . . ?
C39 O10 H10A 109.5 . . ?
C40 O11 H11A 109.5 . . ?
C1 N1 Co1 131.5(3) . . ?
C1 N1 C5 117.3(3) . . ?
C5 N1 Co1 111.2(2) . . ?
C6 N2 Co1 119.6(3) . . ?
C6 N2 C13 123.7(3) . . ?
C13 N2 Co1 116.8(2) . . ?
C14 N3 Co1 116.7(2) . . ?
C15 N3 Co1 118.8(3) . . ?
C15 N3 C14 124.3(3) . . ?
C22 N4 Co1 110.9(2) . . ?
C26 N4 Co1 131.6(3) . . ?
C26 N4 C22 117.0(3) . . ?
C27 N5 Co1 120.3(3) . . ?
C29 N5 Co1 122.9(3) . . ?
C29 N5 C27 116.6(3) . . ?
C36 N6 Co1 122.5(3) . 1_455 ?
C36 N6 C38 116.2(3) . . ?
C38 N6 Co1 121.2(3) . 1_455 ?
N1 C1 H1 118.4 . . ?
N1 C1 C2 123.2(4) . . ?
C2 C1 H1 118.4 . . ?
C1 C2 H2 120.3 . . ?
C1 C2 C3 119.4(4) . . ?
C3 C2 H2 120.3 . . ?
C2 C3 H3 120.8 . . ?
C2 C3 C4 118.4(4) . . ?
C4 C3 H3 120.8 . . ?
C3 C4 H4 120.3 . . ?
C5 C4 C3 119.4(4) . . ?
C5 C4 H4 120.3 . . ?
N1 C5 C4 122.2(4) . . ?
N1 C5 C6 114.0(3) . . ?
C4 C5 C6 123.8(4) . . ?
N2 C6 C5 113.1(3) . . ?
N2 C6 C7 124.4(3) . . ?
C5 C6 C7 122.5(3) . . ?
C8 C7 C6 120.7(4) . . ?
C12 C7 C6 120.1(4) . . ?
C12 C7 C8 119.2(4) . . ?
C7 C8 H8 120.1 . . ?
C9 C8 C7 119.9(5) . . ?
C9 C8 H8 120.1 . . ?
C8 C9 H9 119.9 . . ?
C10 C9 C8 120.1(5) . . ?
C10 C9 H9 119.9 . . ?
C9 C10 H10 119.7 . . ?
C9 C10 C11 120.5(4) . . ?
C11 C10 H10 119.7 . . ?
C10 C11 H11 119.9 . . ?
C10 C11 C12 120.2(5) . . ?
C12 C11 H11 119.9 . . ?
C7 C12 H12 120.0 . . ?
C11 C12 C7 120.1(5) . . ?
C11 C12 H12 120.0 . . ?
N2 C13 H13A 110.0 . . ?
N2 C13 H13B 110.0 . . ?
N2 C13 C14 108.7(3) . . ?
H13A C13 H13B 108.3 . . ?
C14 C13 H13A 110.0 . . ?
C14 C13 H13B 110.0 . . ?
N3 C14 C13 108.5(3) . . ?
N3 C14 H14A 110.0 . . ?
N3 C14 H14B 110.0 . . ?
C13 C14 H14A 110.0 . . ?
C13 C14 H14B 110.0 . . ?
H14A C14 H14B 108.4 . . ?
N3 C15 C16 124.4(3) . . ?
N3 C15 C22 113.4(3) . . ?
C22 C15 C16 122.2(3) . . ?
C17 C16 C15 121.4(4) . . ?
C21 C16 C15 119.0(4) . . ?
C21 C16 C17 119.5(4) . . ?
C16 C17 H17 120.3 . . ?
C18 C17 C16 119.4(4) . . ?
C18 C17 H17 120.3 . . ?
C17 C18 H18 119.7 . . ?
C19 C18 C17 120.6(4) . . ?
C19 C18 H18 119.7 . . ?
C18 C19 H19 119.9 . . ?
C18 C19 C20 120.2(4) . . ?
C20 C19 H19 119.9 . . ?
C19 C20 H20 120.1 . . ?
C21 C20 C19 119.8(4) . . ?
C21 C20 H20 120.1 . . ?
C16 C21 H21 119.8 . . ?
C20 C21 C16 120.5(4) . . ?
C20 C21 H21 119.8 . . ?
N4 C22 C15 113.5(3) . . ?
N4 C22 C23 122.7(4) . . ?
C23 C22 C15 123.9(4) . . ?
C22 C23 H23 120.2 . . ?
C22 C23 C24 119.5(4) . . ?
C24 C23 H23 120.2 . . ?
C23 C24 H24 120.7 . . ?
C23 C24 C25 118.6(4) . . ?
C25 C24 H24 120.7 . . ?
C24 C25 H25 120.3 . . ?
C24 C25 C26 119.3(4) . . ?
C26 C25 H25 120.3 . . ?
N4 C26 C25 122.9(4) . . ?
N4 C26 H26 118.6 . . ?
C25 C26 H26 118.6 . . ?
N5 C27 H27 118.1 . . ?
N5 C27 C28 123.8(4) . . ?
C28 C27 H27 118.1 . . ?
C27 C28 H28 120.1 . . ?
C27 C28 C31 119.8(4) . . ?
C31 C28 H28 120.1 . . ?
N5 C29 H29 118.3 . . ?
N5 C29 C30 123.4(4) . . ?
C30 C29 H29 118.3 . . ?
C29 C30 H30 120.0 . . ?
C31 C30 C29 120.0(4) . . ?
C31 C30 H30 120.0 . . ?
C28 C31 C32 121.4(4) . . ?
C30 C31 C28 116.5(4) . . ?
C30 C31 C32 122.1(4) . . ?
C31 C32 H32 118.2 . . ?
C33 C32 C31 123.6(4) . . ?
C33 C32 H32 118.2 . . ?
C32 C33 H33 116.7 . . ?
C32 C33 C34 126.6(4) . . ?
C34 C33 H33 116.7 . . ?
C35 C34 C33 118.3(4) . . ?
C37 C34 C33 124.7(4) . . ?
C37 C34 C35 116.9(4) . . ?
C34 C35 H35 120.2 . . ?
C36 C35 C34 119.6(4) . . ?
C36 C35 H35 120.2 . . ?
N6 C36 C35 123.9(4) . . ?
N6 C36 H36 118.1 . . ?
C35 C36 H36 118.1 . . ?
C34 C37 H37 120.2 . . ?
C34 C37 C38 119.7(4) . . ?
C38 C37 H37 120.2 . . ?
N6 C38 C37 123.6(4) . . ?
N6 C38 H38 118.2 . . ?
C37 C38 H38 118.2 . . ?
O10 C39 H39A 109.5 . . ?
O10 C39 H39B 109.5 . . ?
O10 C39 H39C 109.5 . . ?
H39A C39 H39B 109.5 . . ?
H39A C39 H39C 109.5 . . ?
H39B C39 H39C 109.5 . . ?
O11 C40 H40A 109.5 . . ?
O11 C40 H40B 109.5 . . ?
O11 C40 H40C 109.5 . . ?
H40A C40 H40B 109.5 . . ?
H40A C40 H40C 109.5 . . ?
H40B C40 H40C 109.5 . . ?

loop_
_geom_bond_atom_site_label_1
_geom_bond_atom_site_label_2
_geom_bond_distance
_geom_bond_site_symmetry_2
_geom_bond_publ_flag
Co1 N1 2.007(3) . ?
Co1 N2 1.873(3) . ?
Co1 N3 1.876(3) . ?
Co1 N4 2.002(3) . ?
Co1 N5 2.204(3) . ?
Co1 N6 2.249(3) 1_655 ?
Cl1 O1A 1.724(8) . ?
Cl1 O1B 1.756(9) . ?
Cl1 O2 1.337(6) . ?
Cl1 O3 1.416(4) . ?
Cl1 O4 1.294(5) . ?
Cl2 O5 1.425(3) . ?
Cl2 O6 1.458(3) . ?
Cl2 O7 1.435(3) . ?
Cl2 O8 1.433(3) . ?
O9 H9A 0.8704 . ?
O9 H9B 0.8704 . ?
O10 H10A 0.8400 . ?
O10 C39 1.419(10) . ?
O11 H11A 0.8400 . ?
O11 C40 1.420(7) . ?
N1 C1 1.344(5) . ?
N1 C5 1.368(5) . ?
N2 C6 1.288(5) . ?
N2 C13 1.477(5) . ?
N3 C14 1.469(5) . ?
N3 C15 1.283(5) . ?
N4 C22 1.368(5) . ?
N4 C26 1.345(5) . ?
N5 C27 1.338(5) . ?
N5 C29 1.333(5) . ?
N6 Co1 2.249(3) 1_455 ?
N6 C36 1.337(5) . ?
N6 C38 1.344(5) . ?
C1 H1 0.9500 . ?
C1 C2 1.378(6) . ?
C2 H2 0.9500 . ?
C2 C3 1.379(7) . ?
C3 H3 0.9500 . ?
C3 C4 1.392(7) . ?
C4 H4 0.9500 . ?
C4 C5 1.380(6) . ?
C5 C6 1.479(5) . ?
C6 C7 1.481(5) . ?
C7 C8 1.394(6) . ?
C7 C12 1.389(7) . ?
C8 H8 0.9500 . ?
C8 C9 1.384(6) . ?
C9 H9 0.9500 . ?
C9 C10 1.370(8) . ?
C10 H10 0.9500 . ?
C10 C11 1.373(8) . ?
C11 H11 0.9500 . ?
C11 C12 1.380(7) . ?
C12 H12 0.9500 . ?
C13 H13A 0.9900 . ?
C13 H13B 0.9900 . ?
C13 C14 1.530(5) . ?
C14 H14A 0.9900 . ?
C14 H14B 0.9900 . ?
C15 C16 1.482(5) . ?
C15 C22 1.481(5) . ?
C16 C17 1.396(6) . ?
C16 C21 1.392(6) . ?
C17 H17 0.9500 . ?
C17 C18 1.382(6) . ?
C18 H18 0.9500 . ?
C18 C19 1.380(7) . ?
C19 H19 0.9500 . ?
C19 C20 1.382(7) . ?
C20 H20 0.9500 . ?
C20 C21 1.379(6) . ?
C21 H21 0.9500 . ?
C22 C23 1.371(6) . ?
C23 H23 0.9500 . ?
C23 C24 1.379(6) . ?
C24 H24 0.9500 . ?
C24 C25 1.382(6) . ?
C25 H25 0.9500 . ?
C25 C26 1.382(6) . ?
C26 H26 0.9500 . ?
C27 H27 0.9500 . ?
C27 C28 1.372(6) . ?
C28 H28 0.9500 . ?
C28 C31 1.397(6) . ?
C29 H29 0.9500 . ?
C29 C30 1.386(6) . ?
C30 H30 0.9500 . ?
C30 C31 1.381(6) . ?
C31 C32 1.465(5) . ?
C32 H32 0.9500 . ?
C32 C33 1.335(6) . ?
C33 H33 0.9500 . ?
C33 C34 1.464(6) . ?
C34 C35 1.392(6) . ?
C34 C37 1.386(6) . ?
C35 H35 0.9500 . ?
C35 C36 1.382(6) . ?
C36 H36 0.9500 . ?
C37 H37 0.9500 . ?
C37 C38 1.386(6) . ?
C38 H38 0.9500 . ?
C39 H39A 0.9800 . ?
C39 H39B 0.9800 . ?
C39 H39C 0.9800 . ?
C40 H40A 0.9800 . ?
C40 H40B 0.9800 . ?
C40 H40C 0.9800 . ?
